data_7033823
loop_
_publ_author_name
'Bridonneau, N.'
'Gontard, G.'
'Marvaud, V.'

_publ_section_title
;
 A new family of hetero-tri-metallic complexes [M(CuTb)]n (n = 1, 2,
 \\infty ; M = Co, Cr, Fe): synthesis, structure and tailored
 single-molecule magnet behavior.
;
_journal_issue 11
_journal_name_full 'Dalton transactions (Cambridge, England : 2003)'
_journal_page_first 5170
_journal_page_last 5178
_journal_paper_doi 10.1039/c4dt03757j
_journal_volume 44
_journal_year 2015
_chemical_absolute_configuration ad
_chemical_formula_moiety 'C25 H26 Co Cu N8 O7 Tb, 4(H2 O)'
_chemical_formula_sum 'C25 H34 Co Cu N8 O11 Tb'
_chemical_formula_weight 903.99
_space_group_crystal_system orthorhombic
_space_group_IT_number 19
_space_group_name_Hall 'P 2ac 2ab'
_space_group_name_H-M_alt 'P 21 21 21'
_symmetry_space_group_name_Hall 'P 2ac 2ab'
_symmetry_space_group_name_H-M 'P 21 21 21'
_atom_sites_solution_hydrogens mixed
_atom_sites_solution_primary direct
_atom_sites_solution_secondary difmap
_audit_creation_method SHELXL-2013
_audit_update_record
;
2015-01-15 deposited with the CCDC.
2015-01-26 downloaded from the CCDC.
;
_cell_angle_alpha 90
_cell_angle_beta 90
_cell_angle_gamma 90
_cell_formula_units_Z 4
_cell_length_a 12.9082(3)
_cell_length_b 14.9710(4)
_cell_length_c 16.9463(4)
_cell_measurement_reflns_used 9830
_cell_measurement_temperature 200(1)
_cell_measurement_theta_max 30.53
_cell_measurement_theta_min 2.41
_cell_volume 3274.85(14)
_computing_cell_refinement 'Bruker SAINT'
_computing_data_collection 'Bruker APEX2'
_computing_data_reduction 'Bruker SAINT'
_computing_publication_material 'WinGX publication routines (Farrugia, 1999)'
_computing_structure_refinement 'SHELXL-2013 (Sheldrick, 2013)'
_computing_structure_solution 'SIR92 (Giacovazzo et al, 1993)'
_diffrn_ambient_temperature 200(1)
_diffrn_detector_area_resol_mean 8.3333
_diffrn_measured_fraction_theta_full 0.999
_diffrn_measured_fraction_theta_max 0.998
_diffrn_measurement_device_type 'Bruker APEX-II CCD'
_diffrn_measurement_method '\f and \w scans'
_diffrn_radiation_monochromator 'curved graphite'
_diffrn_radiation_source 'fine-focus sealed tube'
_diffrn_radiation_type MoK\a
_diffrn_radiation_wavelength 0.71073
_diffrn_reflns_av_R_equivalents 0.0216
_diffrn_reflns_av_unetI/netI 0.0167
_diffrn_reflns_Laue_measured_fraction_full 0.999
_diffrn_reflns_Laue_measured_fraction_max 0.998
_diffrn_reflns_limit_h_max 18
_diffrn_reflns_limit_h_min -18
_diffrn_reflns_limit_k_max 21
_diffrn_reflns_limit_k_min -21
_diffrn_reflns_limit_l_max 24
_diffrn_reflns_limit_l_min -24
_diffrn_reflns_number 49038
_diffrn_reflns_point_group_measured_fraction_full 0.999
_diffrn_reflns_point_group_measured_fraction_max 0.998
_diffrn_reflns_theta_full 25.242
_diffrn_reflns_theta_max 30.571
_diffrn_reflns_theta_min 2.404
_exptl_absorpt_coefficient_mu 3.348
_exptl_absorpt_correction_T_max 0.648
_exptl_absorpt_correction_T_min 0.526
_exptl_absorpt_correction_type multi-scan
_exptl_absorpt_process_details
; 
R.H. Blessing, Acta Cryst. (1995), A51, 33-38
;
_exptl_crystal_colour green
_exptl_crystal_density_diffrn 1.834
_exptl_crystal_density_method 'not measured'
_exptl_crystal_description plate
_exptl_crystal_F_000 1796
_exptl_crystal_size_max 0.4
_exptl_crystal_size_mid 0.1
_exptl_crystal_size_min 0.05
_refine_diff_density_max 0.651
_refine_diff_density_min -0.326
_refine_diff_density_rms 0.058
_refine_ls_abs_structure_details
;
 Flack x determined using 4243 quotients [(I+)-(I-)]/[(I+)+(I-)]
 (Parsons and Flack (2004), Acta Cryst. A60, s61).
;
_refine_ls_abs_structure_Flack -0.035(2)
_refine_ls_extinction_method none
_refine_ls_goodness_of_fit_ref 1.053
_refine_ls_hydrogen_treatment constr
_refine_ls_matrix_type full
_refine_ls_number_parameters 435
_refine_ls_number_reflns 10033
_refine_ls_number_restraints 0
_refine_ls_restrained_S_all 1.053
_refine_ls_R_factor_all 0.0166
_refine_ls_R_factor_gt 0.0146
_refine_ls_shift/su_max 0.002
_refine_ls_shift/su_mean 0.000
_refine_ls_structure_factor_coef Fsqd
_refine_ls_weighting_details 'w=1/[\s^2^(Fo^2^)+(0.0149P)^2^+1.0041P] where P=(Fo^2^+2Fc^2^)/3'
_refine_ls_weighting_scheme calc
_refine_ls_wR_factor_gt 0.0331
_refine_ls_wR_factor_ref 0.0339
_reflns_Friedel_coverage 0.812
_reflns_Friedel_fraction_full 1.000
_reflns_Friedel_fraction_max 0.998
_reflns_number_gt 9644
_reflns_number_total 10033
_reflns_threshold_expression 'I > 2\s(I)'
_cod_data_source_file c4dt03757j2.cif
_cod_data_source_block compound7
_cod_depositor_comments 'Adding full bibliography for 7033817--7033824.cif.'
_cod_database_code 7033823
_shelx_space_group_comment
;
The symmetry employed for this shelxl refinement is uniquely defined
by the following loop, which should always be used as a source of
symmetry information in preference to the above space-group names.
They are only intended as comments.
;

loop_
_space_group_symop_operation_xyz
'x, y, z'
'x+1/2, -y+1/2, -z'
'-x, y+1/2, -z+1/2'
'-x+1/2, -y, z+1/2'

loop_
_atom_site_label
_atom_site_type_symbol
_atom_site_fract_x
_atom_site_fract_y
_atom_site_fract_z
_atom_site_U_iso_or_equiv
_atom_site_adp_type
_atom_site_occupancy
_atom_site_site_symmetry_order
_atom_site_calc_flag
_atom_site_refinement_flags_posn
_atom_site_refinement_flags_adp
_atom_site_refinement_flags_occupancy
_atom_site_disorder_assembly
_atom_site_disorder_group
Tb1 Tb 0.41297(2) 0.59822(2) 0.08737(2) 0.01437(2) Uani 1 1 d . . . . .
Cu1 Cu 0.20487(2) 0.44897(2) 0.09096(2) 0.01705(5) Uani 1 1 d . . . . .
Co1 Co 0.83443(2) 0.60113(2) 0.09133(2) 0.01376(5) Uani 1 1 d . . . . .
O1 O 0.47381(13) 0.56695(12) 0.22880(10) 0.0223(4) Uani 1 1 d . . . . .
O2 O 0.30641(13) 0.50188(12) 0.16347(10) 0.0171(3) Uani 1 1 d . . . . .
O3 O 0.29747(12) 0.50823(12) 0.01342(10) 0.0171(3) Uani 1 1 d . . . . .
O4 O 0.47079(14) 0.56095(14) -0.05228(11) 0.0244(4) Uani 1 1 d . . . . .
O5 O 0.49059(13) 0.45280(11) 0.08823(13) 0.0271(3) Uani 1 1 d . . . . .
H5A H 0.4529 0.4044 0.0989 0.032 Uiso 1 1 d R U . . .
H5B H 0.5482 0.4294 0.0712 0.032 Uiso 1 1 d R U . . .
O6 O 0.44709(15) 0.73674(13) 0.16145(12) 0.0267(4) Uani 1 1 d . . . . .
H6A H 0.3959 0.7731 0.1793 0.032 Uiso 1 1 d R U . . .
H6B H 0.5006 0.7705 0.1446 0.032 Uiso 1 1 d R U . . .
O7 O 0.25172(14) 0.67069(13) 0.11984(13) 0.0331(5) Uani 1 1 d . . . . .
H7A H 0.2436 0.7292 0.1237 0.040 Uiso 1 1 d R U . . .
H7B H 0.1905 0.6404 0.1237 0.040 Uiso 1 1 d R U . . .
O8 O 0.75390(18) 0.66262(15) 0.40640(15) 0.0439(5) Uani 1 1 d . . . . .
H8A H 0.7754 0.6698 0.3541 0.053 Uiso 1 1 d R U . . .
H8B H 0.7225 0.6052 0.4096 0.053 Uiso 1 1 d R U . . .
O9 O 0.72319(17) 0.34117(14) 0.31599(12) 0.0321(4) Uani 1 1 d . . . . .
H9A H 0.7406 0.3641 0.2679 0.039 Uiso 1 1 d R U . . .
H9B H 0.7070 0.3919 0.3449 0.039 Uiso 1 1 d R U . . .
O10 O 0.64879(18) 0.34158(16) 0.05416(15) 0.0444(6) Uani 1 1 d . . . . .
H10A H 0.6798 0.3406 0.0017 0.053 Uiso 1 1 d R U . . .
H10B H 0.6973 0.3554 0.0946 0.053 Uiso 1 1 d R U . . .
O11A O 0.3520(4) 0.3134(3) 0.0725(4) 0.0519(12) Uani 0.6 1 d . . P A 1
H11A H 0.3237 0.2597 0.0979 0.062 Uiso 0.6 1 d R U P A 1
H11B H 0.3452 0.3011 0.0169 0.062 Uiso 0.6 1 d R U P A 1
O11B O 0.3679(8) 0.3059(5) 0.1217(4) 0.060(2) Uani 0.4 1 d . . P B 2
H11C H 0.3237 0.2597 0.0979 0.072 Uiso 0.4 1 d R U P B 2
H11D H 0.4215 0.2825 0.1525 0.072 Uiso 0.4 1 d R U P B 2
N1 N 0.13351(16) 0.38644(13) 0.17829(12) 0.0192(4) Uani 1 1 d . . . . .
N2 N 0.12586(16) 0.38983(14) 0.00585(12) 0.0205(4) Uani 1 1 d . . . . .
N3 N 0.60123(14) 0.62973(13) 0.08209(13) 0.0220(4) Uani 1 1 d . . . . .
N4 N 0.7822(2) 0.42603(17) 0.17348(16) 0.0334(6) Uani 1 1 d . . . . .
N5 N 0.81500(18) 0.51545(17) -0.07003(14) 0.0296(5) Uani 1 1 d . . . . .
N6 N 1.06766(14) 0.56836(14) 0.09902(13) 0.0229(4) Uani 1 1 d . . . . .
N7 N 0.8419(2) 0.67372(17) 0.25850(14) 0.0343(5) Uani 1 1 d . . . . .
N8 N 0.88778(17) 0.77422(14) 0.00614(14) 0.0259(5) Uani 1 1 d . . . . .
C1 C 0.56624(18) 0.6020(2) 0.26545(16) 0.0294(5) Uani 1 1 d . . . . .
H1A H 0.5496 0.6235 0.3186 0.044 Uiso 1 1 calc R U . . .
H1B H 0.5932 0.6516 0.2337 0.044 Uiso 1 1 calc R U . . .
H1C H 0.6186 0.5548 0.2689 0.044 Uiso 1 1 calc R U . . .
C2 C 0.42343(19) 0.50036(16) 0.26992(14) 0.0190(4) Uani 1 1 d . . . . .
C3 C 0.4563(2) 0.46778(19) 0.34194(15) 0.0238(5) Uani 1 1 d . . . . .
H3 H 0.5192 0.4887 0.3645 0.029 Uiso 1 1 calc R U . . .
C4 C 0.39678(19) 0.4037(2) 0.38170(14) 0.0257(5) Uani 1 1 d . . . . .
H4 H 0.4191 0.3810 0.4312 0.031 Uiso 1 1 calc R U . . .
C5 C 0.3063(2) 0.37424(18) 0.34874(15) 0.0239(5) Uani 1 1 d . . . . .
H5C H 0.2650 0.3320 0.3764 0.029 Uiso 1 1 calc R U . . .
C6 C 0.27317(17) 0.40553(18) 0.27423(13) 0.0188(4) Uani 1 1 d . . . . .
C7 C 0.33233(18) 0.46891(15) 0.23368(14) 0.0163(4) Uani 1 1 d . . . . .
C8 C 0.17377(19) 0.37474(16) 0.24621(15) 0.0204(5) Uani 1 1 d . . . . .
H8C H 0.1334 0.3417 0.2829 0.024 Uiso 1 1 calc R U . . .
C9 C 0.0269(2) 0.3527(2) 0.16819(17) 0.0259(6) Uani 1 1 d . . . . .
H9C H -0.0216 0.4039 0.1692 0.031 Uiso 1 1 calc R U . . .
H9D H 0.0097 0.3135 0.2134 0.031 Uiso 1 1 calc R U . . .
C10 C 0.01074(19) 0.30130(17) 0.09285(18) 0.0272(5) Uani 1 1 d . . . . .
H10C H -0.0588 0.2735 0.0941 0.033 Uiso 1 1 calc R U . . .
H10D H 0.0625 0.2526 0.0901 0.033 Uiso 1 1 calc R U . . .
C11 C 0.0196(2) 0.3579(2) 0.01916(17) 0.0269(6) Uani 1 1 d . . . . .
H11E H -0.0030 0.3223 -0.0270 0.032 Uiso 1 1 calc R U . . .
H11F H -0.0274 0.4099 0.0239 0.032 Uiso 1 1 calc R U . . .
C12 C 0.1651(2) 0.37387(17) -0.06219(16) 0.0231(5) Uani 1 1 d . . . . .
H12 H 0.1239 0.3395 -0.0973 0.028 Uiso 1 1 calc R U . . .
C13 C 0.26486(17) 0.40229(18) -0.09138(15) 0.0219(4) Uani 1 1 d . . . . .
C14 C 0.2990(2) 0.3639(2) -0.16292(17) 0.0294(6) Uani 1 1 d . . . . .
H14 H 0.2569 0.3207 -0.1886 0.035 Uiso 1 1 calc R U . . .
C15 C 0.3916(2) 0.3881(2) -0.19579(16) 0.0330(7) Uani 1 1 d . . . . .
H15 H 0.4144 0.3606 -0.2432 0.040 Uiso 1 1 calc R U . . .
C16 C 0.4524(2) 0.4531(2) -0.15944(16) 0.0285(6) Uani 1 1 d . . . . .
H16 H 0.5171 0.4696 -0.1818 0.034 Uiso 1 1 calc R U . . .
C17 C 0.41837(19) 0.49359(15) -0.09081(15) 0.0216(4) Uani 1 1 d . . . . .
C18 C 0.32486(19) 0.46829(17) -0.05373(14) 0.0186(4) Uani 1 1 d . . . . .
C19 C 0.55494(19) 0.6016(2) -0.09458(17) 0.0336(6) Uani 1 1 d . . . . .
H19A H 0.6129 0.5595 -0.0980 0.050 Uiso 1 1 calc R U . . .
H19B H 0.5774 0.6557 -0.0668 0.050 Uiso 1 1 calc R U . . .
H19C H 0.5319 0.6175 -0.1479 0.050 Uiso 1 1 calc R U . . .
C20 C 0.68969(16) 0.62274(14) 0.08562(16) 0.0168(4) Uani 1 1 d . . . . .
C21 C 0.80321(18) 0.49103(17) 0.14146(15) 0.0208(5) Uani 1 1 d . . . . .
C22 C 0.82473(17) 0.54698(17) -0.00891(14) 0.0197(4) Uani 1 1 d . . . . .
C23 C 0.97951(16) 0.57951(14) 0.09633(14) 0.0170(4) Uani 1 1 d . . . . .
C24 C 0.83957(19) 0.64997(16) 0.19403(14) 0.0207(4) Uani 1 1 d . . . . .
C25 C 0.86640(17) 0.71078(16) 0.04086(14) 0.0187(4) Uani 1 1 d . . . . .

loop_
_atom_site_aniso_label
_atom_site_aniso_U_11
_atom_site_aniso_U_22
_atom_site_aniso_U_33
_atom_site_aniso_U_23
_atom_site_aniso_U_13
_atom_site_aniso_U_12
Tb1 0.01001(4) 0.01492(4) 0.01819(4) 0.00263(4) 0.00010(4) 0.00015(3)
Cu1 0.01570(11) 0.01825(12) 0.01721(12) 0.00172(12) -0.00065(11) -0.00401(9)
Co1 0.01012(11) 0.01516(12) 0.01599(12) 0.00229(15) 0.00036(10) -0.00047(10)
O1 0.0192(8) 0.0270(9) 0.0208(9) 0.0039(7) -0.0046(7) -0.0073(7)
O2 0.0160(8) 0.0201(8) 0.0151(8) 0.0035(6) -0.0021(6) -0.0030(6)
O3 0.0159(8) 0.0194(8) 0.0161(8) -0.0010(6) 0.0010(6) -0.0012(6)
O4 0.0189(8) 0.0308(10) 0.0236(9) 0.0026(8) 0.0064(7) -0.0027(7)
O5 0.0228(8) 0.0210(8) 0.0373(10) 0.0030(9) 0.0027(9) 0.0050(6)
O6 0.0227(8) 0.0210(9) 0.0363(11) -0.0032(8) -0.0012(7) 0.0007(7)
O7 0.0145(8) 0.0183(9) 0.0663(14) -0.0015(9) 0.0092(8) -0.0011(7)
O8 0.0529(13) 0.0359(11) 0.0427(13) 0.0019(11) 0.0080(13) -0.0057(10)
O9 0.0395(11) 0.0250(10) 0.0318(10) 0.0060(8) 0.0047(9) -0.0067(9)
O10 0.0347(12) 0.0449(14) 0.0537(14) -0.0107(11) 0.0027(10) 0.0024(10)
O11A 0.045(2) 0.034(2) 0.077(4) 0.000(2) 0.002(3) -0.0019(18)
O11B 0.097(6) 0.036(4) 0.046(4) -0.008(3) 0.030(5) -0.025(4)
N1 0.0159(9) 0.0178(10) 0.0241(10) 0.0023(7) 0.0022(7) -0.0016(7)
N2 0.0183(8) 0.0187(10) 0.0247(10) 0.0004(8) -0.0029(8) -0.0026(8)
N3 0.0157(8) 0.0262(9) 0.0241(10) 0.0010(8) 0.0006(8) -0.0013(7)
N4 0.0311(12) 0.0287(13) 0.0405(14) 0.0103(10) 0.0062(10) -0.0013(10)
N5 0.0247(11) 0.0374(13) 0.0268(12) -0.0049(9) 0.0026(8) -0.0002(9)
N6 0.0158(9) 0.0259(10) 0.0270(11) 0.0020(8) -0.0018(7) 0.0004(7)
N7 0.0460(15) 0.0311(13) 0.0256(12) -0.0029(10) -0.0046(11) -0.0028(11)
N8 0.0252(11) 0.0226(11) 0.0298(11) 0.0072(8) 0.0022(9) -0.0015(8)
C1 0.0202(11) 0.0428(15) 0.0251(11) 0.0009(13) -0.0064(9) -0.0102(12)
C2 0.0177(10) 0.0203(11) 0.0190(10) 0.0011(8) -0.0006(9) 0.0016(9)
C3 0.0222(11) 0.0277(13) 0.0214(12) 0.0006(10) -0.0051(9) 0.0039(10)
C4 0.0309(13) 0.0294(12) 0.0168(10) 0.0034(10) -0.0027(9) 0.0059(12)
C5 0.0304(13) 0.0229(13) 0.0183(12) 0.0064(9) 0.0030(9) 0.0025(10)
C6 0.0197(9) 0.0182(10) 0.0185(10) 0.0020(10) 0.0013(8) 0.0023(10)
C7 0.0167(10) 0.0160(10) 0.0161(10) 0.0017(8) 0.0010(8) 0.0015(8)
C8 0.0200(11) 0.0187(11) 0.0226(12) 0.0040(8) 0.0044(9) -0.0005(8)
C9 0.0157(11) 0.0293(14) 0.0327(14) 0.0062(11) 0.0013(9) -0.0039(10)
C10 0.0200(10) 0.0253(12) 0.0363(14) 0.0052(13) -0.0020(12) -0.0074(9)
C11 0.0187(11) 0.0282(14) 0.0337(14) 0.0013(11) -0.0061(10) -0.0063(10)
C12 0.0254(12) 0.0187(11) 0.0253(12) -0.0016(9) -0.0058(9) -0.0012(9)
C13 0.0246(10) 0.0228(10) 0.0182(10) -0.0030(13) -0.0024(9) 0.0045(10)
C14 0.0353(15) 0.0299(14) 0.0231(13) -0.0052(11) -0.0038(11) 0.0048(12)
C15 0.0425(17) 0.0357(16) 0.0209(12) -0.0056(10) 0.0049(10) 0.0119(13)
C16 0.0271(12) 0.0360(16) 0.0224(12) 0.0017(11) 0.0069(10) 0.0106(12)
C17 0.0203(9) 0.0256(11) 0.0189(10) 0.0039(10) 0.0008(12) 0.0049(9)
C18 0.0186(10) 0.0208(12) 0.0164(10) 0.0026(9) 0.0010(8) 0.0054(9)
C19 0.0201(10) 0.0563(17) 0.0244(12) 0.0093(16) 0.0038(10) -0.0087(12)
C20 0.0153(8) 0.0182(9) 0.0169(9) 0.0004(9) 0.0007(9) 0.0000(7)
C21 0.0160(10) 0.0227(12) 0.0238(12) 0.0018(9) 0.0012(8) 0.0001(9)
C22 0.0130(9) 0.0215(12) 0.0247(12) 0.0016(9) 0.0018(8) 0.0002(8)
C23 0.0173(9) 0.0168(10) 0.0170(10) 0.0028(8) 0.0002(8) -0.0003(7)
C24 0.0186(10) 0.0206(11) 0.0229(12) 0.0019(9) -0.0015(9) -0.0008(9)
C25 0.0148(10) 0.0214(11) 0.0199(11) 0.0002(8) -0.0004(8) 0.0013(8)

loop_
_atom_type_symbol
_atom_type_description
_atom_type_scat_dispersion_real
_atom_type_scat_dispersion_imag
_atom_type_scat_source
C C 0.0033 0.0016 'International Tables Vol C Tables 4.2.6.8 and 6.1.1.4'
H H 0.0000 0.0000 'International Tables Vol C Tables 4.2.6.8 and 6.1.1.4'
N N 0.0061 0.0033 'International Tables Vol C Tables 4.2.6.8 and 6.1.1.4'
O O 0.0106 0.0060 'International Tables Vol C Tables 4.2.6.8 and 6.1.1.4'
Co Co 0.3494 0.9721 'International Tables Vol C Tables 4.2.6.8 and 6.1.1.4'
Cu Cu 0.3201 1.2651 'International Tables Vol C Tables 4.2.6.8 and 6.1.1.4'
Tb Tb -0.1723 4.1537 'International Tables Vol C Tables 4.2.6.8 and 6.1.1.4'

loop_
_geom_angle_atom_site_label_1
_geom_angle_atom_site_label_2
_geom_angle_atom_site_label_3
_geom_angle
_geom_angle_site_symmetry_1
_geom_angle_site_symmetry_3
O3 Tb1 O2 64.98(5) . .
O3 Tb1 O5 75.50(6) . .
O2 Tb1 O5 71.76(6) . .
O3 Tb1 O7 80.40(6) . .
O2 Tb1 O7 69.46(6) . .
O5 Tb1 O7 140.21(6) . .
O3 Tb1 O6 149.43(6) . .
O2 Tb1 O6 109.77(6) . .
O5 Tb1 O6 133.37(7) . .
O7 Tb1 O6 70.08(7) . .
O3 Tb1 N3 134.98(6) . .
O2 Tb1 N3 134.73(6) . .
O5 Tb1 N3 76.29(6) . .
O7 Tb1 N3 140.31(7) . .
O6 Tb1 N3 71.50(7) . .
O3 Tb1 N8 90.99(7) . 2_465
O2 Tb1 N8 137.08(6) . 2_465
O5 Tb1 N8 138.70(7) . 2_465
O7 Tb1 N8 71.88(7) . 2_465
O6 Tb1 N8 72.76(7) . 2_465
N3 Tb1 N8 87.66(7) . 2_465
O3 Tb1 O4 64.38(6) . .
O2 Tb1 O4 122.83(6) . .
O5 Tb1 O4 71.56(7) . .
O7 Tb1 O4 124.36(7) . .
O6 Tb1 O4 127.32(6) . .
N3 Tb1 O4 73.76(7) . .
N8 Tb1 O4 67.44(7) 2_465 .
O3 Tb1 O1 125.69(6) . .
O2 Tb1 O1 63.83(5) . .
O5 Tb1 O1 72.58(7) . .
O7 Tb1 O1 97.66(7) . .
O6 Tb1 O1 67.84(6) . .
N3 Tb1 O1 76.59(7) . .
N8 Tb1 O1 140.41(7) 2_465 .
O4 Tb1 O1 137.69(5) . .
O3 Tb1 Cu1 33.02(4) . .
O2 Tb1 Cu1 32.51(4) . .
O5 Tb1 Cu1 74.96(4) . .
O7 Tb1 Cu1 67.68(5) . .
O6 Tb1 Cu1 131.81(5) . .
N3 Tb1 Cu1 151.22(5) . .
N8 Tb1 Cu1 113.52(5) 2_465 .
O4 Tb1 Cu1 95.82(4) . .
O1 Tb1 Cu1 95.88(4) . .
O2 Cu1 N2 169.15(8) . .
O2 Cu1 N1 91.92(8) . .
N2 Cu1 N1 95.37(8) . .
O2 Cu1 O3 80.33(6) . .
N2 Cu1 O3 91.60(8) . .
N1 Cu1 O3 170.62(8) . .
O2 Cu1 Tb1 40.52(5) . .
N2 Cu1 Tb1 132.11(6) . .
N1 Cu1 Tb1 132.33(6) . .
O3 Cu1 Tb1 40.54(5) . .
C22 Co1 C24 176.74(11) . .
C22 Co1 C25 88.87(10) . .
C24 Co1 C25 94.18(10) . .
C22 Co1 C21 90.90(11) . .
C24 Co1 C21 86.05(11) . .
C25 Co1 C21 179.60(11) . .
C22 Co1 C20 87.82(10) . .
C24 Co1 C20 90.89(11) . .
C25 Co1 C20 92.50(10) . .
C21 Co1 C20 87.81(10) . .
C22 Co1 C23 91.85(10) . .
C24 Co1 C23 89.44(10) . .
C25 Co1 C23 87.32(10) . .
C21 Co1 C23 92.37(10) . .
C20 Co1 C23 179.63(11) . .
C2 O1 C1 115.8(2) . .
C2 O1 Tb1 117.36(14) . .
C1 O1 Tb1 126.05(15) . .
C7 O2 Cu1 125.29(15) . .
C7 O2 Tb1 124.42(14) . .
Cu1 O2 Tb1 106.97(7) . .
C18 O3 Cu1 121.60(15) . .
C18 O3 Tb1 122.68(14) . .
Cu1 O3 Tb1 106.44(7) . .
C17 O4 C19 116.4(2) . .
C17 O4 Tb1 117.20(15) . .
C19 O4 Tb1 126.37(17) . .
C8 N1 C9 115.9(2) . .
C8 N1 Cu1 123.40(17) . .
C9 N1 Cu1 120.63(17) . .
C12 N2 C11 116.5(2) . .
C12 N2 Cu1 122.44(18) . .
C11 N2 Cu1 121.02(17) . .
C20 N3 Tb1 163.02(19) . .
C25 N8 Tb1 169.9(2) . 2_565
O1 C2 C3 123.8(2) . .
O1 C2 C7 114.5(2) . .
C3 C2 C7 121.6(2) . .
C2 C3 C4 119.8(2) . .
C5 C4 C3 119.5(2) . .
C4 C5 C6 121.1(2) . .
C7 C6 C5 119.9(2) . .
C7 C6 C8 122.7(2) . .
C5 C6 C8 117.2(2) . .
O2 C7 C6 123.6(2) . .
O2 C7 C2 118.4(2) . .
C6 C7 C2 118.0(2) . .
N1 C8 C6 128.0(2) . .
N1 C9 C10 113.8(2) . .
C9 C10 C11 113.8(2) . .
N2 C11 C10 112.3(2) . .
N2 C12 C13 127.3(2) . .
C18 C13 C14 120.2(2) . .
C18 C13 C12 122.8(2) . .
C14 C13 C12 116.9(2) . .
C15 C14 C13 121.0(3) . .
C14 C15 C16 119.8(3) . .
C17 C16 C15 119.9(3) . .
O4 C17 C16 124.3(2) . .
O4 C17 C18 113.9(2) . .
C16 C17 C18 121.8(2) . .
O3 C18 C13 123.8(2) . .
O3 C18 C17 119.1(2) . .
C13 C18 C17 117.2(2) . .
N3 C20 Co1 175.4(2) . .
N4 C21 Co1 177.7(3) . .
N5 C22 Co1 177.3(2) . .
N6 C23 Co1 178.5(2) . .
N7 C24 Co1 175.2(2) . .
N8 C25 Co1 175.7(2) . .

loop_
_geom_bond_atom_site_label_1
_geom_bond_atom_site_label_2
_geom_bond_distance
_geom_bond_site_symmetry_2
Tb1 O3 2.3681(17) .
Tb1 O2 2.3738(16) .
Tb1 O5 2.3965(17) .
Tb1 O7 2.4109(18) .
Tb1 O6 2.4639(19) .
Tb1 N3 2.4771(18) .
Tb1 N8 2.503(2) 2_465
Tb1 O4 2.5434(18) .
Tb1 O1 2.5651(17) .
Tb1 Cu1 3.4944(3) .
Cu1 O2 1.9634(17) .
Cu1 N2 1.976(2) .
Cu1 N1 1.979(2) .
Cu1 O3 1.9855(17) .
Co1 C22 1.886(3) .
Co1 C24 1.889(3) .
Co1 C25 1.896(2) .
Co1 C21 1.898(3) .
Co1 C20 1.899(2) .
Co1 C23 1.902(2) .
O1 C2 1.379(3) .
O1 C1 1.444(3) .
O2 C7 1.331(3) .
O3 C18 1.333(3) .
O4 C17 1.379(3) .
O4 C19 1.437(3) .
N1 C8 1.275(3) .
N1 C9 1.476(3) .
N2 C12 1.282(3) .
N2 C11 1.470(3) .
N3 C20 1.148(3) .
N4 C21 1.147(3) .
N5 C22 1.145(3) .
N6 C23 1.151(3) .
N7 C24 1.149(3) .
N8 C25 1.151(3) .
N8 Tb1 2.503(2) 2_565
C2 C3 1.381(3) .
C2 C7 1.408(3) .
C3 C4 1.402(4) .
C4 C5 1.368(4) .
C5 C6 1.413(3) .
C6 C7 1.398(3) .
C6 C8 1.444(3) .
C9 C10 1.505(4) .
C10 C11 1.514(4) .
C12 C13 1.444(3) .
C13 C18 1.408(3) .
C13 C14 1.412(4) .
C14 C15 1.368(4) .
C15 C16 1.394(4) .
C16 C17 1.383(4) .
C17 C18 1.413(3) .
